data_4515643
loop_
_publ_author_name
'Kuang, Xiao-Kang'
'Zhu, Jun'
'Zhou, Li'
'Wang, Lijia'
'Wang, Sunewang R.'
'Tang, Yong'

_publ_section_title
;
 Synergetic Tandem Enantiomeric Enrichment in Catalytic Asymmetric
 Multi-Component Reactions (AMCRs): Highly Enantioselective Construction
 of Tetracyclic Indolines with Four Continuous Stereocenters
;
_journal_issue 6
_journal_name_full 'ACS Catalysis'
_journal_page_first 4991
_journal_paper_doi 10.1021/acscatal.8b00866
_journal_volume 8
_journal_year 2018
_chemical_absolute_configuration ad
_chemical_formula_sum 'C29 H34 Cl N O5'
_chemical_formula_weight 512.02
_space_group_crystal_system monoclinic
_space_group_IT_number 4
_space_group_name_Hall 'P 2yb'
_space_group_name_H-M_alt 'P 1 21 1'
_atom_sites_solution_hydrogens geom
_audit_creation_method SHELXL-2013
_cell_angle_alpha 90
_cell_angle_beta 104.324(3)
_cell_angle_gamma 90
_cell_formula_units_Z 2
_cell_length_a 8.4142(14)
_cell_length_b 14.046(2)
_cell_length_c 11.3304(19)
_cell_measurement_reflns_used 2678
_cell_measurement_temperature 293(2)
_cell_measurement_theta_max 53.909
_cell_measurement_theta_min 4.709
_cell_volume 1297.5(4)
_computing_cell_refinement 'Bruker SMART'
_computing_data_collection 'Bruker SMART'
_computing_data_reduction 'Bruker SHELXTL'
_computing_molecular_graphics 'Bruker SHELXTL'
_computing_publication_material 'Bruker SHELXTL'
_computing_structure_refinement 'SHELXL-2013 (Sheldrick, 2013)'
_computing_structure_solution 'Bruker SHELXTL'
_diffrn_ambient_temperature 293(2)
_diffrn_measured_fraction_theta_full 1.000
_diffrn_measured_fraction_theta_max 1.000
_diffrn_measurement_device_type 'CCD area detector'
_diffrn_measurement_method 'phi and omega scans'
_diffrn_radiation_type MoK\a
_diffrn_radiation_wavelength 0.71073
_diffrn_reflns_av_R_equivalents 0.0302
_diffrn_reflns_av_unetI/netI 0.0470
_diffrn_reflns_Laue_measured_fraction_full 1.000
_diffrn_reflns_Laue_measured_fraction_max 1.000
_diffrn_reflns_limit_h_max 10
_diffrn_reflns_limit_h_min -8
_diffrn_reflns_limit_k_max 14
_diffrn_reflns_limit_k_min -17
_diffrn_reflns_limit_l_max 13
_diffrn_reflns_limit_l_min -13
_diffrn_reflns_number 7793
_diffrn_reflns_point_group_measured_fraction_full 0.885
_diffrn_reflns_point_group_measured_fraction_max 0.877
_diffrn_reflns_theta_full 25.242
_diffrn_reflns_theta_max 25.993
_diffrn_reflns_theta_min 1.855
_exptl_absorpt_coefficient_mu 0.187
_exptl_absorpt_correction_T_max 0.7456
_exptl_absorpt_correction_T_min 0.6598
_exptl_absorpt_correction_type multi-scan
_exptl_absorpt_process_details sadabs
_exptl_crystal_colour colorless
_exptl_crystal_density_diffrn 1.311
_exptl_crystal_description prismatic
_exptl_crystal_F_000 544
_exptl_crystal_size_max 0.220
_exptl_crystal_size_mid 0.170
_exptl_crystal_size_min 0.130
_refine_diff_density_max 0.428
_refine_diff_density_min -0.243
_refine_diff_density_rms 0.056
_refine_ls_abs_structure_details
; 
 Flack x determined using 1441 quotients [(I+)-(I-)]/[(I+)+(I-)] 
 (Parsons and Flack (2004), Acta Cryst. A60, s61). 
;
_refine_ls_abs_structure_Flack 0.09(5)
_refine_ls_extinction_method none
_refine_ls_goodness_of_fit_ref 1.042
_refine_ls_hydrogen_treatment constr
_refine_ls_matrix_type full
_refine_ls_number_parameters 328
_refine_ls_number_reflns 4451
_refine_ls_number_restraints 1
_refine_ls_restrained_S_all 1.042
_refine_ls_R_factor_all 0.0516
_refine_ls_R_factor_gt 0.0457
_refine_ls_shift/su_max 0.000
_refine_ls_shift/su_mean 0.000
_refine_ls_structure_factor_coef Fsqd
_refine_ls_weighting_details 'w=1/[\s^2^(Fo^2^)+(0.0659P)^2^+0.1168P] where P=(Fo^2^+2Fc^2^)/3'
_refine_ls_weighting_scheme calc
_refine_ls_wR_factor_gt 0.1140
_refine_ls_wR_factor_ref 0.1191
_reflns_Friedel_coverage 0.681
_reflns_Friedel_fraction_full 0.759
_reflns_Friedel_fraction_max 0.742
_reflns_number_gt 3962
_reflns_number_total 4451
_reflns_threshold_expression 'I > 2\s(I)'
_cod_data_source_file cs8b00866_si_004.cif
_cod_data_source_block cd15318
_cod_original_sg_symbol_H-M 'P 21'
_cod_database_code 4515643
_shelx_space_group_comment
; 
The symmetry employed for this shelxl refinement is uniquely defined 
by the following loop, which should always be used as a source of 
symmetry information in preference to the above space-group names. 
They are only intended as comments. 
;
_shelx_estimated_absorpt_t_min 0.960
_shelx_estimated_absorpt_t_max 0.976
_shelxl_version_number 2013-4

loop_
_space_group_symop_operation_xyz
'x, y, z'
'-x, y+1/2, -z'

loop_
_atom_site_label
_atom_site_type_symbol
_atom_site_fract_x
_atom_site_fract_y
_atom_site_fract_z
_atom_site_U_iso_or_equiv
_atom_site_adp_type
_atom_site_occupancy
_atom_site_site_symmetry_order
_atom_site_calc_flag
_atom_site_refinement_flags_posn
_atom_site_refinement_flags_adp
Cl1 Cl 0.34370(16) 0.19558(11) 0.90619(9) 0.0759(4) Uani 1 1 d . .
N1 N 0.3802(3) 0.10996(19) 0.4796(2) 0.0344(6) Uani 1 1 d . .
O1 O 0.2246(3) -0.00738(19) 0.7969(2) 0.0513(7) Uani 1 1 d . .
O2 O -0.1414(3) 0.08916(19) 0.4023(2) 0.0483(6) Uani 1 1 d . .
O3 O -0.1376(3) -0.05768(19) 0.3284(3) 0.0533(7) Uani 1 1 d . .
O4 O 0.2449(4) -0.0509(2) 0.2531(3) 0.0643(8) Uani 1 1 d . .
O5 O 0.0684(3) 0.0696(2) 0.2067(2) 0.0559(7) Uani 1 1 d . .
C1 C 0.6261(4) 0.1850(3) 0.6155(3) 0.0431(8) Uani 1 1 d . .
H1 H 0.6871 0.1829 0.5573 0.052 Uiso 1 1 calc R U
C2 C 0.6905(5) 0.2233(3) 0.7291(4) 0.0503(9) Uani 1 1 d . .
H2 H 0.7957 0.2488 0.7470 0.060 Uiso 1 1 calc R U
C3 C 0.6033(5) 0.2246(3) 0.8162(4) 0.0539(10) Uani 1 1 d . .
H3 H 0.6493 0.2505 0.8926 0.065 Uiso 1 1 calc R U
C4 C 0.4470(5) 0.1873(3) 0.7900(3) 0.0446(8) Uani 1 1 d . .
C5 C 0.3751(4) 0.1483(2) 0.6774(3) 0.0349(7) Uani 1 1 d . .
C6 C 0.4679(4) 0.1498(2) 0.5906(3) 0.0346(7) Uani 1 1 d . .
C7 C 0.2075(4) 0.0984(2) 0.4844(3) 0.0312(6) Uani 1 1 d . .
H7 H 0.1477 0.1561 0.4510 0.037 Uiso 1 1 calc R U
C8 C 0.2161(4) 0.0942(2) 0.6257(3) 0.0334(7) Uani 1 1 d . .
C9 C 0.2464(4) -0.0088(2) 0.6767(3) 0.0361(7) Uani 1 1 d . .
H9 H 0.3616 -0.0243 0.6824 0.043 Uiso 1 1 calc R U
C10 C 0.2720(6) -0.0959(3) 0.8584(4) 0.0631(12) Uani 1 1 d . .
H10A H 0.2565 -0.0921 0.9404 0.076 Uiso 1 1 calc R U
H10B H 0.3874 -0.1072 0.8646 0.076 Uiso 1 1 calc R U
C11 C 0.1732(7) -0.1773(3) 0.7922(5) 0.0698(13) Uani 1 1 d . .
H11A H 0.0593 -0.1699 0.7943 0.084 Uiso 1 1 calc R U
H11B H 0.2132 -0.2366 0.8326 0.084 Uiso 1 1 calc R U
C12 C 0.1853(5) -0.1810(3) 0.6610(4) 0.0561(10) Uani 1 1 d . .
H12A H 0.1107 -0.2291 0.6173 0.067 Uiso 1 1 calc R U
H12B H 0.2958 -0.1988 0.6587 0.067 Uiso 1 1 calc R U
C13 C 0.1427(4) -0.0847(3) 0.5988(3) 0.0413(8) Uani 1 1 d . .
H13 H 0.0264 -0.0709 0.5913 0.050 Uiso 1 1 calc R U
C14 C 0.1767(4) -0.0823(2) 0.4745(3) 0.0404(8) Uani 1 1 d . .
H14A H 0.1198 -0.1347 0.4261 0.049 Uiso 1 1 calc R U
H14B H 0.2934 -0.0906 0.4826 0.049 Uiso 1 1 calc R U
C15 C 0.1212(4) 0.0114(2) 0.4090(3) 0.0359(7) Uani 1 1 d . .
C16 C 0.0639(4) 0.1386(3) 0.6545(3) 0.0435(8) Uani 1 1 d . .
H16A H 0.0799 0.1433 0.7411 0.065 Uiso 1 1 calc R U
H16B H -0.0300 0.0994 0.6213 0.065 Uiso 1 1 calc R U
H16C H 0.0464 0.2010 0.6190 0.065 Uiso 1 1 calc R U
C17 C 0.4177(4) 0.1508(3) 0.3705(3) 0.0383(8) Uani 1 1 d . .
H17A H 0.3724 0.1086 0.3028 0.046 Uiso 1 1 calc R U
H17B H 0.5359 0.1500 0.3827 0.046 Uiso 1 1 calc R U
C18 C 0.3587(4) 0.2508(2) 0.3323(3) 0.0369(7) Uani 1 1 d . .
C19 C 0.3284(6) 0.2747(3) 0.2115(4) 0.0588(11) Uani 1 1 d . .
H19 H 0.3367 0.2278 0.1554 0.071 Uiso 1 1 calc R U
C20 C 0.2859(6) 0.3663(4) 0.1702(4) 0.0700(13) Uani 1 1 d . .
H20 H 0.2660 0.3802 0.0876 0.084 Uiso 1 1 calc R U
C21 C 0.2733(5) 0.4360(3) 0.2510(4) 0.0619(12) Uani 1 1 d . .
H21 H 0.2451 0.4977 0.2241 0.074 Uiso 1 1 calc R U
C22 C 0.3026(5) 0.4143(3) 0.3716(4) 0.0521(9) Uani 1 1 d . .
H22 H 0.2949 0.4618 0.4272 0.063 Uiso 1 1 calc R U
C23 C 0.3434(4) 0.3228(3) 0.4124(3) 0.0443(8) Uani 1 1 d . .
H23 H 0.3609 0.3093 0.4950 0.053 Uiso 1 1 calc R U
C24 C -0.0668(4) 0.0214(2) 0.3822(3) 0.0376(7) Uani 1 1 d . .
C25 C -0.3170(5) -0.0571(3) 0.2870(4) 0.0588(11) Uani 1 1 d . .
H25A H -0.3625 -0.0223 0.3450 0.071 Uiso 1 1 calc R U
H25B H -0.3578 -0.1219 0.2830 0.071 Uiso 1 1 calc R U
C26 C -0.3707(6) -0.0122(5) 0.1658(5) 0.0879(18) Uani 1 1 d . .
H26A H -0.3409 0.0539 0.1717 0.132 Uiso 1 1 calc R U
H26B H -0.4876 -0.0179 0.1369 0.132 Uiso 1 1 calc R U
H26C H -0.3187 -0.0434 0.1100 0.132 Uiso 1 1 calc R U
C27 C 0.1552(4) 0.0050(3) 0.2821(3) 0.0439(8) Uani 1 1 d . .
C28 C 0.0796(6) 0.0619(5) 0.0808(4) 0.0796(16) Uani 1 1 d . .
H28A H 0.1902 0.0771 0.0759 0.095 Uiso 1 1 calc R U
H28B H 0.0556 -0.0029 0.0524 0.095 Uiso 1 1 calc R U
C29 C -0.0327(8) 0.1250(7) 0.0058(5) 0.112(3) Uani 1 1 d . .
H29A H -0.1413 0.1125 0.0148 0.168 Uiso 1 1 calc R U
H29B H -0.0302 0.1159 -0.0776 0.168 Uiso 1 1 calc R U
H29C H -0.0029 0.1895 0.0295 0.168 Uiso 1 1 calc R U

loop_
_atom_site_aniso_label
_atom_site_aniso_U_11
_atom_site_aniso_U_22
_atom_site_aniso_U_33
_atom_site_aniso_U_23
_atom_site_aniso_U_13
_atom_site_aniso_U_12
Cl1 0.0967(9) 0.0935(9) 0.0447(5) -0.0206(6) 0.0316(6) -0.0227(7)
N1 0.0302(13) 0.0375(15) 0.0376(14) -0.0007(12) 0.0125(11) -0.0016(11)
O1 0.0722(18) 0.0435(16) 0.0446(15) 0.0107(12) 0.0265(13) 0.0048(12)
O2 0.0348(12) 0.0429(15) 0.0661(17) -0.0092(12) 0.0106(11) 0.0044(11)
O3 0.0401(14) 0.0428(15) 0.0716(19) -0.0171(13) 0.0038(12) -0.0051(11)
O4 0.074(2) 0.0573(18) 0.072(2) -0.0169(15) 0.0368(16) 0.0050(15)
O5 0.0517(15) 0.080(2) 0.0375(14) 0.0037(13) 0.0138(12) 0.0093(14)
C1 0.0355(18) 0.042(2) 0.052(2) 0.0097(17) 0.0106(15) 0.0003(15)
C2 0.0400(19) 0.045(2) 0.059(2) 0.0035(18) -0.0007(17) -0.0086(15)
C3 0.061(2) 0.049(2) 0.042(2) -0.0041(16) -0.0060(18) -0.0066(18)
C4 0.058(2) 0.0388(19) 0.0384(18) -0.0011(16) 0.0146(15) -0.0022(16)
C5 0.0401(17) 0.0298(16) 0.0351(16) 0.0040(13) 0.0098(13) 0.0015(13)
C6 0.0335(16) 0.0311(16) 0.0381(16) 0.0027(13) 0.0068(13) 0.0030(12)
C7 0.0307(15) 0.0285(16) 0.0363(16) 0.0010(13) 0.0119(12) 0.0051(12)
C8 0.0339(15) 0.0318(17) 0.0367(17) 0.0004(14) 0.0132(12) 0.0008(13)
C9 0.0354(17) 0.0343(19) 0.0420(18) 0.0063(14) 0.0159(14) 0.0042(13)
C10 0.080(3) 0.059(3) 0.056(3) 0.022(2) 0.028(2) 0.008(2)
C11 0.084(3) 0.044(2) 0.091(4) 0.029(2) 0.039(3) 0.008(2)
C12 0.059(2) 0.032(2) 0.078(3) 0.0120(19) 0.018(2) 0.0003(17)
C13 0.0343(17) 0.0314(18) 0.059(2) 0.0063(16) 0.0125(16) 0.0001(13)
C14 0.0383(17) 0.0299(17) 0.052(2) -0.0056(15) 0.0083(15) 0.0025(13)
C15 0.0331(16) 0.0335(17) 0.0414(18) -0.0046(14) 0.0099(13) 0.0016(13)
C16 0.045(2) 0.046(2) 0.0441(18) -0.0002(16) 0.0203(15) 0.0099(16)
C17 0.0388(18) 0.0442(19) 0.0369(17) -0.0056(15) 0.0189(14) -0.0036(14)
C18 0.0343(16) 0.0417(19) 0.0381(17) 0.0014(15) 0.0156(13) -0.0043(14)
C19 0.079(3) 0.058(3) 0.042(2) -0.0002(19) 0.021(2) -0.005(2)
C20 0.089(3) 0.078(3) 0.042(2) 0.025(2) 0.013(2) -0.002(3)
C21 0.062(3) 0.054(3) 0.070(3) 0.018(2) 0.017(2) 0.005(2)
C22 0.052(2) 0.044(2) 0.061(2) 0.0025(18) 0.0160(19) 0.0022(17)
C23 0.047(2) 0.046(2) 0.0406(19) 0.0038(16) 0.0123(16) 0.0032(16)
C24 0.0352(17) 0.038(2) 0.0387(18) 0.0006(14) 0.0067(14) -0.0023(14)
C25 0.039(2) 0.058(3) 0.073(3) -0.013(2) 0.0024(19) -0.0150(17)
C26 0.054(3) 0.140(6) 0.064(3) -0.012(3) 0.002(2) -0.004(3)
C27 0.0403(19) 0.046(2) 0.046(2) -0.0119(17) 0.0127(16) -0.0061(16)
C28 0.068(3) 0.134(5) 0.039(2) 0.000(3) 0.017(2) 0.009(3)
C29 0.092(4) 0.190(8) 0.054(3) 0.020(4) 0.020(3) 0.014(4)

loop_
_atom_type_symbol
_atom_type_description
_atom_type_scat_dispersion_real
_atom_type_scat_dispersion_imag
_atom_type_scat_source
C C 0.0033 0.0016 'International Tables Vol C Tables 4.2.6.8 and 6.1.1.4'
H H 0.0000 0.0000 'International Tables Vol C Tables 4.2.6.8 and 6.1.1.4'
N N 0.0061 0.0033 'International Tables Vol C Tables 4.2.6.8 and 6.1.1.4'
O O 0.0106 0.0060 'International Tables Vol C Tables 4.2.6.8 and 6.1.1.4'
Cl Cl 0.1484 0.1585 'International Tables Vol C Tables 4.2.6.8 and 6.1.1.4'

loop_
_geom_angle_atom_site_label_1
_geom_angle_atom_site_label_2
_geom_angle_atom_site_label_3
_geom_angle
C6 N1 C17 115.0(3)
C6 N1 C7 108.4(2)
C17 N1 C7 119.5(3)
C9 O1 C10 111.6(3)
C24 O3 C25 116.7(3)
C27 O5 C28 114.7(3)
C2 C1 C6 117.8(3)
C2 C1 H1 121.1
C6 C1 H1 121.1
C3 C2 C1 121.6(4)
C3 C2 H2 119.2
C1 C2 H2 119.2
C2 C3 C4 119.5(3)
C2 C3 H3 120.2
C4 C3 H3 120.2
C3 C4 C5 121.7(3)
C3 C4 Cl1 115.9(3)
C5 C4 Cl1 122.3(3)
C4 C5 C6 116.7(3)
C4 C5 C8 134.0(3)
C6 C5 C8 109.1(3)
C1 C6 C5 122.6(3)
C1 C6 N1 126.2(3)
C5 C6 N1 111.2(3)
N1 C7 C15 113.3(2)
N1 C7 C8 104.0(2)
C15 C7 C8 114.9(3)
N1 C7 H7 108.1
C15 C7 H7 108.1
C8 C7 H7 108.1
C5 C8 C16 114.6(3)
C5 C8 C9 105.9(3)
C16 C8 C9 111.6(3)
C5 C8 C7 100.7(2)
C16 C8 C7 111.6(3)
C9 C8 C7 111.8(3)
O1 C9 C13 112.1(3)
O1 C9 C8 107.2(3)
C13 C9 C8 114.9(3)
O1 C9 H9 107.4
C13 C9 H9 107.4
C8 C9 H9 107.4
O1 C10 C11 111.4(4)
O1 C10 H10A 109.3
C11 C10 H10A 109.3
O1 C10 H10B 109.3
C11 C10 H10B 109.3
H10A C10 H10B 108.0
C10 C11 C12 110.7(4)
C10 C11 H11A 109.5
C12 C11 H11A 109.5
C10 C11 H11B 109.5
C12 C11 H11B 109.5
H11A C11 H11B 108.1
C11 C12 C13 110.9(4)
C11 C12 H12A 109.5
C13 C12 H12A 109.5
C11 C12 H12B 109.5
C13 C12 H12B 109.5
H12A C12 H12B 108.0
C14 C13 C9 108.3(3)
C14 C13 C12 112.0(3)
C9 C13 C12 108.6(3)
C14 C13 H13 109.3
C9 C13 H13 109.3
C12 C13 H13 109.3
C13 C14 C15 111.6(3)
C13 C14 H14A 109.3
C15 C14 H14A 109.3
C13 C14 H14B 109.3
C15 C14 H14B 109.3
H14A C14 H14B 108.0
C14 C15 C27 107.4(3)
C14 C15 C24 110.5(3)
C27 C15 C24 103.9(3)
C14 C15 C7 111.3(3)
C27 C15 C7 112.9(3)
C24 C15 C7 110.6(3)
C8 C16 H16A 109.5
C8 C16 H16B 109.5
H16A C16 H16B 109.5
C8 C16 H16C 109.5
H16A C16 H16C 109.5
H16B C16 H16C 109.5
N1 C17 C18 118.6(3)
N1 C17 H17A 107.7
C18 C17 H17A 107.7
N1 C17 H17B 107.7
C18 C17 H17B 107.7
H17A C17 H17B 107.1
C19 C18 C23 116.8(4)
C19 C18 C17 118.6(3)
C23 C18 C17 124.4(3)
C18 C19 C20 122.2(4)
C18 C19 H19 118.9
C20 C19 H19 118.9
C21 C20 C19 119.8(4)
C21 C20 H20 120.1
C19 C20 H20 120.1
C22 C21 C20 119.3(4)
C22 C21 H21 120.4
C20 C21 H21 120.4
C21 C22 C23 120.8(4)
C21 C22 H22 119.6
C23 C22 H22 119.6
C22 C23 C18 121.0(4)
C22 C23 H23 119.5
C18 C23 H23 119.5
O2 C24 O3 123.7(3)
O2 C24 C15 126.7(3)
O3 C24 C15 109.5(3)
O3 C25 C26 110.7(4)
O3 C25 H25A 109.5
C26 C25 H25A 109.5
O3 C25 H25B 109.5
C26 C25 H25B 109.5
H25A C25 H25B 108.1
C25 C26 H26A 109.5
C25 C26 H26B 109.5
H26A C26 H26B 109.5
C25 C26 H26C 109.5
H26A C26 H26C 109.5
H26B C26 H26C 109.5
O4 C27 O5 123.9(4)
O4 C27 C15 125.1(4)
O5 C27 C15 111.1(3)
C29 C28 O5 110.2(5)
C29 C28 H28A 109.6
O5 C28 H28A 109.6
C29 C28 H28B 109.6
O5 C28 H28B 109.6
H28A C28 H28B 108.1
C28 C29 H29A 109.5
C28 C29 H29B 109.5
H29A C29 H29B 109.5
C28 C29 H29C 109.5
H29A C29 H29C 109.5
H29B C29 H29C 109.5

loop_
_geom_bond_atom_site_label_1
_geom_bond_atom_site_label_2
_geom_bond_distance
Cl1 C4 1.751(4)
N1 C6 1.407(4)
N1 C17 1.466(4)
N1 C7 1.476(4)
O1 C9 1.419(4)
O1 C10 1.432(5)
O2 C24 1.192(4)
O3 C24 1.335(4)
O3 C25 1.466(5)
O4 C27 1.190(5)
O5 C27 1.334(5)
O5 C28 1.457(5)
C1 C2 1.376(5)
C1 C6 1.382(5)
C1 H1 0.9300
C2 C3 1.368(6)
C2 H2 0.9300
C3 C4 1.378(5)
C3 H3 0.9300
C4 C5 1.383(5)
C5 C6 1.399(4)
C5 C8 1.524(5)
C7 C15 1.562(4)
C7 C8 1.586(4)
C7 H7 0.9800
C8 C16 1.531(4)
C8 C9 1.555(5)
C9 C13 1.515(5)
C9 H9 0.9800
C10 C11 1.501(7)
C10 H10A 0.9700
C10 H10B 0.9700
C11 C12 1.516(7)
C11 H11A 0.9700
C11 H11B 0.9700
C12 C13 1.526(5)
C12 H12A 0.9700
C12 H12B 0.9700
C13 C14 1.506(5)
C13 H13 0.9800
C14 C15 1.527(5)
C14 H14A 0.9700
C14 H14B 0.9700
C15 C27 1.537(5)
C15 C24 1.541(5)
C16 H16A 0.9600
C16 H16B 0.9600
C16 H16C 0.9600
C17 C18 1.517(5)
C17 H17A 0.9700
C17 H17B 0.9700
C18 C19 1.371(5)
C18 C23 1.386(5)
C19 C20 1.385(6)
C19 H19 0.9300
C20 C21 1.362(7)
C20 H20 0.9300
C21 C22 1.362(6)
C21 H21 0.9300
C22 C23 1.380(6)
C22 H22 0.9300
C23 H23 0.9300
C25 C26 1.477(7)
C25 H25A 0.9700
C25 H25B 0.9700
C26 H26A 0.9600
C26 H26B 0.9600
C26 H26C 0.9600
C28 C29 1.416(9)
C28 H28A 0.9700
C28 H28B 0.9700
C29 H29A 0.9600
C29 H29B 0.9600
C29 H29C 0.9600

loop_
_geom_torsion_atom_site_label_1
_geom_torsion_atom_site_label_2
_geom_torsion_atom_site_label_3
_geom_torsion_atom_site_label_4
_geom_torsion
C6 C1 C2 C3 1.6(6)
C1 C2 C3 C4 -0.3(6)
C2 C3 C4 C5 0.0(6)
C2 C3 C4 Cl1 -178.2(3)
C3 C4 C5 C6 -0.9(5)
Cl1 C4 C5 C6 177.2(3)
C3 C4 C5 C8 172.9(4)
Cl1 C4 C5 C8 -9.0(6)
C2 C1 C6 C5 -2.6(5)
C2 C1 C6 N1 178.6(3)
C4 C5 C6 C1 2.2(5)
C8 C5 C6 C1 -173.0(3)
C4 C5 C6 N1 -178.8(3)
C8 C5 C6 N1 5.9(4)
C17 N1 C6 C1 -32.7(5)
C7 N1 C6 C1 -169.4(3)
C17 N1 C6 C5 148.4(3)
C7 N1 C6 C5 11.6(4)
C6 N1 C7 C15 -148.7(3)
C17 N1 C7 C15 76.9(3)
C6 N1 C7 C8 -23.2(3)
C17 N1 C7 C8 -157.7(3)
C4 C5 C8 C16 46.7(5)
C6 C5 C8 C16 -139.1(3)
C4 C5 C8 C9 -76.8(5)
C6 C5 C8 C9 97.4(3)
C4 C5 C8 C7 166.6(4)
C6 C5 C8 C7 -19.2(3)
N1 C7 C8 C5 25.0(3)
C15 C7 C8 C5 149.4(3)
N1 C7 C8 C16 147.0(3)
C15 C7 C8 C16 -88.6(3)
N1 C7 C8 C9 -87.1(3)
C15 C7 C8 C9 37.3(3)
C10 O1 C9 C13 61.2(4)
C10 O1 C9 C8 -171.9(3)
C5 C8 C9 O1 80.8(3)
C16 C8 C9 O1 -44.5(4)
C7 C8 C9 O1 -170.4(2)
C5 C8 C9 C13 -154.0(3)
C16 C8 C9 C13 80.8(3)
C7 C8 C9 C13 -45.1(3)
C9 O1 C10 C11 -59.6(4)
O1 C10 C11 C12 55.1(5)
C10 C11 C12 C13 -52.4(5)
O1 C9 C13 C14 -178.7(3)
C8 C9 C13 C14 58.6(3)
O1 C9 C13 C12 -56.9(4)
C8 C9 C13 C12 -179.6(3)
C11 C12 C13 C14 171.9(3)
C11 C12 C13 C9 52.3(4)
C9 C13 C14 C15 -64.7(3)
C12 C13 C14 C15 175.5(3)
C13 C14 C15 C27 -177.9(3)
C13 C14 C15 C24 -65.2(4)
C13 C14 C15 C7 58.1(3)
N1 C7 C15 C14 75.4(3)
C8 C7 C15 C14 -44.0(3)
N1 C7 C15 C27 -45.4(4)
C8 C7 C15 C27 -164.8(3)
N1 C7 C15 C24 -161.4(3)
C8 C7 C15 C24 79.3(3)
C6 N1 C17 C18 -71.4(4)
C7 N1 C17 C18 60.2(4)
N1 C17 C18 C19 -152.4(3)
N1 C17 C18 C23 32.3(5)
C23 C18 C19 C20 0.5(6)
C17 C18 C19 C20 -175.2(4)
C18 C19 C20 C21 0.1(7)
C19 C20 C21 C22 -0.2(7)
C20 C21 C22 C23 -0.5(7)
C21 C22 C23 C18 1.2(6)
C19 C18 C23 C22 -1.2(5)
C17 C18 C23 C22 174.3(3)
C25 O3 C24 O2 3.4(6)
C25 O3 C24 C15 -174.9(3)
C14 C15 C24 O2 131.5(4)
C27 C15 C24 O2 -113.6(4)
C7 C15 C24 O2 7.8(5)
C14 C15 C24 O3 -50.2(4)
C27 C15 C24 O3 64.7(4)
C7 C15 C24 O3 -173.9(3)
C24 O3 C25 C26 83.8(5)
C28 O5 C27 O4 5.2(6)
C28 O5 C27 C15 -173.7(4)
C14 C15 C27 O4 -17.5(5)
C24 C15 C27 O4 -134.6(4)
C7 C15 C27 O4 105.6(4)
C14 C15 C27 O5 161.4(3)
C24 C15 C27 O5 44.4(4)
C7 C15 C27 O5 -75.5(4)
C27 O5 C28 C29 172.3(5)
